data_2226345
loop_
_publ_author_name
'Wang, Zhi-Mei'
'Zhao, Jian'
'Xu, Gang'

_publ_section_title
;
 Prasugrel, a new medicine for preventing blockages in the arteries
;
_journal_coeditor_code YA2121
_journal_issue 6
_journal_name_full 'Acta Crystallographica Section E'
_journal_page_first o1354
_journal_paper_doi 10.1107/S1600536810017095
_journal_volume 66
_journal_year 2010
_chemical_formula_iupac 'C20 H20 F N O3 S'
_chemical_formula_moiety 'C20 H20 F N O3 S'
_chemical_formula_sum 'C20 H20 F N O3 S'
_chemical_formula_weight 373.43
_chemical_name_common Prasugrel
_chemical_name_systematic
;
5-[(2-cyclopropylcarbonyl)(2-fluorophenyl)methyl]-4,5,6,7-
tetrahydrothieno[3,2-<i>c</i>]pyridin-2-yl acetate
;
_space_group_IT_number 2
_symmetry_cell_setting triclinic
_symmetry_space_group_name_Hall '-P 1'
_symmetry_space_group_name_H-M 'P -1'
_atom_sites_solution_hydrogens geom
_atom_sites_solution_primary direct
_atom_sites_solution_secondary difmap
_audit_creation_method SHELXL-97
_cell_angle_alpha 112.938(5)
_cell_angle_beta 90.644(5)
_cell_angle_gamma 92.591(6)
_cell_formula_units_Z 2
_cell_length_a 7.910(2)
_cell_length_b 9.943(3)
_cell_length_c 12.450(4)
_cell_measurement_reflns_used 1069
_cell_measurement_temperature 291(2)
_cell_measurement_theta_max 21.9
_cell_measurement_theta_min 2.2
_cell_volume 900.4(5)
_computing_cell_refinement 'SAINT (Bruker, 2000)'
_computing_data_collection 'SMART (Bruker, 2000)'
_computing_data_reduction 'SAINT (Bruker, 2000)'
_computing_molecular_graphics 'SHELXTL (Sheldrick, 2008)'
_computing_publication_material 'SHELXTL (Sheldrick, 2008)'
_computing_structure_refinement 'SHELXTL (Sheldrick, 2008)'
_computing_structure_solution 'SHELXTL (Sheldrick, 2008)'
_diffrn_ambient_temperature 291(2)
_diffrn_measured_fraction_theta_full 0.982
_diffrn_measured_fraction_theta_max 0.982
_diffrn_measurement_device_type 'Bruker SMART CCD'
_diffrn_measurement_method '\f and \w'
_diffrn_radiation_monochromator graphite
_diffrn_radiation_source 'fine-focus sealed tube'
_diffrn_radiation_type MoK\a
_diffrn_radiation_wavelength 0.71073
_diffrn_reflns_av_R_equivalents 0.027
_diffrn_reflns_av_sigmaI/netI 0.059
_diffrn_reflns_limit_h_max 9
_diffrn_reflns_limit_h_min -9
_diffrn_reflns_limit_k_max 10
_diffrn_reflns_limit_k_min -11
_diffrn_reflns_limit_l_max 14
_diffrn_reflns_limit_l_min -13
_diffrn_reflns_number 5345
_diffrn_reflns_theta_full 25.2
_diffrn_reflns_theta_max 25.2
_diffrn_reflns_theta_min 1.8
_diffrn_standards_decay_% 0
_diffrn_standards_interval_count 0
_diffrn_standards_number 0
_exptl_absorpt_coefficient_mu 0.21
_exptl_absorpt_correction_T_max 0.947
_exptl_absorpt_correction_T_min 0.936
_exptl_absorpt_correction_type multi-scan
_exptl_absorpt_process_details '(SADABS; Sheldrick, 2000)'
_exptl_crystal_colour colorless
_exptl_crystal_density_diffrn 1.378
_exptl_crystal_density_method 'not measured'
_exptl_crystal_description block
_exptl_crystal_F_000 392
_exptl_crystal_size_max 0.32
_exptl_crystal_size_mid 0.28
_exptl_crystal_size_min 0.26
_refine_diff_density_max 0.73
_refine_diff_density_min -0.26
_refine_ls_extinction_method none
_refine_ls_goodness_of_fit_ref 1.08
_refine_ls_hydrogen_treatment constr
_refine_ls_matrix_type full
_refine_ls_number_parameters 235
_refine_ls_number_reflns 3201
_refine_ls_number_restraints 0
_refine_ls_restrained_S_all 1.08
_refine_ls_R_factor_all 0.133
_refine_ls_R_factor_gt 0.106
_refine_ls_shift/su_max 0.001
_refine_ls_shift/su_max_lt 0.001
_refine_ls_shift/su_mean 0.000
_refine_ls_structure_factor_coef Fsqd
_refine_ls_weighting_details 'calc w=1/[\s^2^(Fo^2^)+(0.0117P)^2^+3.2142P] where P=(Fo^2^+2Fc^2^)/3'
_refine_ls_weighting_scheme calc
_refine_ls_wR_factor_gt 0.186
_refine_ls_wR_factor_ref 0.198
_reflns_number_gt 2379
_reflns_number_total 3201
_reflns_threshold_expression I>2\s(I)
_cod_data_source_file ya2121.cif
_cod_data_source_block I
_cod_original_cell_volume 900.3(5)
_cod_database_code 2226345
_cod_database_fobs_code 2226345

loop_
_symmetry_equiv_pos_as_xyz
'x, y, z'
'-x, -y, -z'

loop_
_atom_site_type_symbol
_atom_site_label
_atom_site_fract_x
_atom_site_fract_y
_atom_site_fract_z
_atom_site_U_iso_or_equiv
_atom_site_adp_type
_atom_site_calc_flag
_atom_site_refinement_flags
_atom_site_occupancy
_atom_site_disorder_assembly
_atom_site_disorder_group
S S1 0.98277(19) 0.7094(2) 0.12388(13) 0.0633(5) Uani d . 1 . .
F F1 0.8924(5) 0.9710(5) -0.3950(4) 0.0885(12) Uani d . 1 . .
C C1 1.4971(8) 0.5727(9) 0.2034(6) 0.080(2) Uani d . 1 . .
H H1A 1.5091 0.5806 0.2825 0.120 Uiso calc R 1 . .
H H1B 1.5907 0.6251 0.1861 0.120 Uiso calc R 1 . .
H H1C 1.4953 0.4716 0.1514 0.120 Uiso calc R 1 . .
C C2 1.3386(8) 0.6352(8) 0.1886(5) 0.074(2) Uani d . 1 . .
C C3 1.1688(7) 0.6812(7) 0.0487(5) 0.0526(15) Uani d . 1 . .
C C4 1.1564(7) 0.7042(6) -0.0503(5) 0.0533(15) Uani d . 1 . .
H H4A 1.2443 0.6929 -0.1016 0.064 Uiso calc R 1 . .
C C5 0.9935(7) 0.7477(6) -0.0677(4) 0.0482(13) Uani d . 1 . .
C C6 0.8868(7) 0.7542(7) 0.0175(4) 0.0528(15) Uani d . 1 . .
C C7 0.7093(7) 0.8012(8) 0.0226(5) 0.0643(18) Uani d . 1 . .
H H7A 0.6854 0.8667 0.1014 0.077 Uiso calc R 1 . .
H H7B 0.6301 0.7167 -0.0004 0.077 Uiso calc R 1 . .
C C8 0.6913(7) 0.8786(7) -0.0600(5) 0.0625(17) Uani d . 1 . .
H H8A 0.5732 0.8971 -0.0675 0.075 Uiso calc R 1 . .
H H8B 0.7554 0.9719 -0.0289 0.075 Uiso calc R 1 . .
C C9 0.9400(7) 0.7866(7) -0.1670(5) 0.0538(15) Uani d . 1 . .
H H9A 0.9894 0.8825 -0.1555 0.065 Uiso calc R 1 . .
H H9B 0.9814 0.7164 -0.2392 0.065 Uiso calc R 1 . .
C C10 0.7071(7) 0.8485(6) -0.2608(5) 0.0491(14) Uani d . 1 . .
H H10A 0.7532 0.9498 -0.2343 0.059 Uiso calc R 1 . .
C C11 0.7730(6) 0.7596(6) -0.3819(4) 0.0437(13) Uani d . 1 . .
C C12 0.8627(7) 0.8249(6) -0.4420(5) 0.0475(13) Uani d . 1 . .
C C13 0.9202(7) 0.7512(7) -0.5530(5) 0.0574(16) Uani d . 1 . .
H H13A 0.9813 0.8007 -0.5910 0.069 Uiso calc R 1 . .
C C14 0.8856(8) 0.6067(8) -0.6044(5) 0.0620(16) Uani d . 1 . .
H H14A 0.9245 0.5550 -0.6787 0.074 Uiso calc R 1 . .
C C15 0.7937(9) 0.5342(8) -0.5491(6) 0.0714(19) Uani d . 1 . .
H H15A 0.7685 0.4341 -0.5863 0.086 Uiso calc R 1 . .
C C16 0.7382(9) 0.6108(7) -0.4370(5) 0.0679(18) Uani d . 1 . .
H H16A 0.6771 0.5613 -0.3990 0.082 Uiso calc R 1 . .
C C17 0.5147(7) 0.8444(7) -0.2809(5) 0.0517(14) Uani d . 1 . .
C C18 0.4630(8) 0.9356(7) -0.3427(5) 0.0654(17) Uani d . 1 . .
H H18A 0.5474 1.0094 -0.3454 0.079 Uiso calc R 1 . .
C C19 0.2829(9) 0.9711(9) -0.3429(6) 0.089(2) Uani d . 1 . .
H H19A 0.2054 0.9357 -0.2987 0.106 Uiso calc R 1 . .
H H19B 0.2590 1.0659 -0.3429 0.106 Uiso calc R 1 . .
C C20 0.3480(9) 0.8650(9) -0.4476(6) 0.085(2) Uani d . 1 . .
H H20A 0.3651 0.8935 -0.5130 0.102 Uiso calc R 1 . .
H H20B 0.3115 0.7632 -0.4688 0.102 Uiso calc R 1 . .
N N1 0.7541(5) 0.7875(5) -0.1760(4) 0.0494(12) Uani d . 1 . .
O O1 1.2404(8) 0.6812(10) 0.2594(4) 0.168(4) Uani d . 1 . .
O O2 1.3121(5) 0.6278(5) 0.0798(3) 0.0711(13) Uani d . 1 . .
O O3 0.4151(5) 0.7686(5) -0.2536(4) 0.0692(12) Uani d . 1 . .

loop_
_atom_site_aniso_label
_atom_site_aniso_U_11
_atom_site_aniso_U_22
_atom_site_aniso_U_33
_atom_site_aniso_U_12
_atom_site_aniso_U_13
_atom_site_aniso_U_23
S1 0.0504(9) 0.1083(14) 0.0387(8) 0.0199(9) 0.0111(6) 0.0349(8)
F1 0.092(3) 0.092(3) 0.090(3) 0.005(2) 0.024(2) 0.043(3)
C1 0.070(4) 0.121(6) 0.063(4) 0.032(4) 0.006(3) 0.047(4)
C2 0.064(4) 0.112(6) 0.045(4) 0.027(4) 0.005(3) 0.027(4)
C3 0.045(3) 0.078(4) 0.039(3) 0.014(3) 0.009(2) 0.027(3)
C4 0.047(3) 0.075(4) 0.044(3) 0.016(3) 0.014(3) 0.027(3)
C5 0.046(3) 0.061(4) 0.039(3) 0.009(3) 0.004(2) 0.021(3)
C6 0.047(3) 0.076(4) 0.034(3) 0.009(3) 0.002(2) 0.019(3)
C7 0.047(3) 0.106(5) 0.040(3) 0.022(3) 0.008(3) 0.027(3)
C8 0.053(4) 0.085(5) 0.040(3) 0.024(3) 0.002(3) 0.012(3)
C9 0.048(3) 0.077(4) 0.042(3) 0.014(3) 0.009(3) 0.028(3)
C10 0.048(3) 0.057(4) 0.044(3) 0.003(3) 0.001(2) 0.022(3)
C11 0.038(3) 0.058(4) 0.041(3) 0.004(2) -0.001(2) 0.026(3)
C12 0.048(3) 0.045(3) 0.055(3) 0.004(3) -0.003(3) 0.026(3)
C13 0.054(4) 0.080(5) 0.053(4) 0.012(3) 0.012(3) 0.042(4)
C14 0.066(4) 0.075(5) 0.047(3) 0.014(3) 0.007(3) 0.024(3)
C15 0.087(5) 0.065(4) 0.057(4) -0.001(4) 0.004(4) 0.018(3)
C16 0.084(5) 0.074(5) 0.047(4) 0.005(4) 0.007(3) 0.024(3)
C17 0.048(3) 0.069(4) 0.038(3) 0.005(3) 0.003(3) 0.021(3)
C18 0.052(4) 0.086(5) 0.068(4) 0.005(3) -0.002(3) 0.041(4)
C19 0.066(5) 0.135(7) 0.072(5) 0.027(5) -0.006(4) 0.047(5)
C20 0.100(6) 0.108(6) 0.057(4) 0.007(5) -0.014(4) 0.043(4)
N1 0.045(3) 0.069(3) 0.037(2) 0.015(2) 0.005(2) 0.022(2)
O1 0.121(5) 0.333(10) 0.051(3) 0.131(6) 0.019(3) 0.063(5)
O2 0.060(3) 0.117(4) 0.050(2) 0.039(3) 0.012(2) 0.044(3)
O3 0.049(2) 0.111(4) 0.061(3) -0.007(2) -0.005(2) 0.051(3)

loop_
_atom_type_symbol
_atom_type_description
_atom_type_scat_dispersion_real
_atom_type_scat_dispersion_imag
_atom_type_scat_source
C C 0.0033 0.0016 'International Tables Vol C Tables 4.2.6.8 and 6.1.1.4'
H H 0.0000 0.0000 'International Tables Vol C Tables 4.2.6.8 and 6.1.1.4'
N N 0.0061 0.0033 'International Tables Vol C Tables 4.2.6.8 and 6.1.1.4'
O O 0.0106 0.0060 'International Tables Vol C Tables 4.2.6.8 and 6.1.1.4'
F F 0.0171 0.0103 'International Tables Vol C Tables 4.2.6.8 and 6.1.1.4'
S S 0.1246 0.1234 'International Tables Vol C Tables 4.2.6.8 and 6.1.1.4'

loop_
_geom_angle_atom_site_label_1
_geom_angle_atom_site_label_2
_geom_angle_atom_site_label_3
_geom_angle_site_symmetry_1
_geom_angle_site_symmetry_3
_geom_angle
_geom_angle_publ_flag
C3 S1 C6 . . 90.2(3) ?
C2 C1 H1A . . 109.5 ?
C2 C1 H1B . . 109.5 ?
H1A C1 H1B . . 109.5 ?
C2 C1 H1C . . 109.5 ?
H1A C1 H1C . . 109.5 ?
H1B C1 H1C . . 109.5 ?
O1 C2 O2 . . 121.5(6) ?
O1 C2 C1 . . 125.3(6) ?
O2 C2 C1 . . 113.1(5) ?
C4 C3 O2 . . 122.4(5) ?
C4 C3 S1 . . 112.7(4) ?
O2 C3 S1 . . 124.6(4) ?
C3 C4 C5 . . 112.1(5) ?
C3 C4 H4A . . 123.9 ?
C5 C4 H4A . . 123.9 ?
C6 C5 C4 . . 113.0(5) ?
C6 C5 C9 . . 121.4(5) ?
C4 C5 C9 . . 125.6(5) ?
C5 C6 C7 . . 124.1(5) ?
C5 C6 S1 . . 112.0(4) ?
C7 C6 S1 . . 123.9(4) ?
C6 C7 C8 . . 108.0(5) ?
C6 C7 H7A . . 110.1 ?
C8 C7 H7A . . 110.1 ?
C6 C7 H7B . . 110.1 ?
C8 C7 H7B . . 110.1 ?
H7A C7 H7B . . 108.4 ?
N1 C8 C7 . . 110.0(5) ?
N1 C8 H8A . . 109.7 ?
C7 C8 H8A . . 109.7 ?
N1 C8 H8B . . 109.7 ?
C7 C8 H8B . . 109.7 ?
H8A C8 H8B . . 108.2 ?
N1 C9 C5 . . 111.1(4) ?
N1 C9 H9A . . 109.4 ?
C5 C9 H9A . . 109.4 ?
N1 C9 H9B . . 109.4 ?
C5 C9 H9B . . 109.4 ?
H9A C9 H9B . . 108.0 ?
N1 C10 C11 . . 111.6(4) ?
N1 C10 C17 . . 112.8(5) ?
C11 C10 C17 . . 104.1(4) ?
N1 C10 H10A . . 109.4 ?
C11 C10 H10A . . 109.4 ?
C17 C10 H10A . . 109.4 ?
C12 C11 C16 . . 116.7(5) ?
C12 C11 C10 . . 121.3(5) ?
C16 C11 C10 . . 121.9(5) ?
F1 C12 C11 . . 119.3(5) ?
F1 C12 C13 . . 116.8(5) ?
C11 C12 C13 . . 123.9(6) ?
C14 C13 C12 . . 118.3(6) ?
C14 C13 H13A . . 120.9 ?
C12 C13 H13A . . 120.9 ?
C13 C14 C15 . . 120.9(6) ?
C13 C14 H14A . . 119.6 ?
C15 C14 H14A . . 119.6 ?
C14 C15 C16 . . 119.7(7) ?
C14 C15 H15A . . 120.1 ?
C16 C15 H15A . . 120.1 ?
C11 C16 C15 . . 120.5(6) ?
C11 C16 H16A . . 119.7 ?
C15 C16 H16A . . 119.7 ?
O3 C17 C18 . . 122.7(5) ?
O3 C17 C10 . . 123.7(5) ?
C18 C17 C10 . . 113.6(5) ?
C17 C18 C19 . . 119.3(6) ?
C17 C18 C20 . . 117.3(6) ?
C19 C18 C20 . . 57.8(4) ?
C17 C18 H18A . . 116.5 ?
C19 C18 H18A . . 116.5 ?
C20 C18 H18A . . 116.5 ?
C20 C19 C18 . . 61.4(5) ?
C20 C19 H19A . . 117.6 ?
C18 C19 H19A . . 117.6 ?
C20 C19 H19B . . 117.6 ?
C18 C19 H19B . . 117.6 ?
H19A C19 H19B . . 114.7 ?
C19 C20 C18 . . 60.8(4) ?
C19 C20 H20A . . 117.7 ?
C18 C20 H20A . . 117.7 ?
C19 C20 H20B . . 117.7 ?
C18 C20 H20B . . 117.7 ?
H20A C20 H20B . . 114.8 ?
C10 N1 C9 . . 109.7(4) ?
C10 N1 C8 . . 109.8(4) ?
C9 N1 C8 . . 108.6(4) ?
C2 O2 C3 . . 121.6(4) ?

loop_
_geom_bond_atom_site_label_1
_geom_bond_atom_site_label_2
_geom_bond_site_symmetry_2
_geom_bond_distance
_geom_bond_publ_flag
S1 C3 . 1.727(5) ?
S1 C6 . 1.731(5) ?
F1 C12 . 1.346(6) ?
C1 C2 . 1.464(8) ?
C1 H1A . 0.9600 ?
C1 H1B . 0.9600 ?
C1 H1C . 0.9600 ?
C2 O1 . 1.150(7) ?
C2 O2 . 1.342(7) ?
C3 C4 . 1.342(7) ?
C3 O2 . 1.385(6) ?
C4 C5 . 1.418(7) ?
C4 H4A . 0.9300 ?
C5 C6 . 1.346(7) ?
C5 C9 . 1.494(7) ?
C6 C7 . 1.494(7) ?
C7 C8 . 1.515(8) ?
C7 H7A . 0.9700 ?
C7 H7B . 0.9700 ?
C8 N1 . 1.480(6) ?
C8 H8A . 0.9700 ?
C8 H8B . 0.9700 ?
C9 N1 . 1.474(6) ?
C9 H9A . 0.9700 ?
C9 H9B . 0.9700 ?
C10 N1 . 1.460(7) ?
C10 C11 . 1.531(7) ?
C10 C17 . 1.535(7) ?
C10 H10A . 0.9800 ?
C11 C12 . 1.355(7) ?
C11 C16 . 1.380(8) ?
C12 C13 . 1.381(8) ?
C13 C14 . 1.338(8) ?
C13 H13A . 0.9300 ?
C14 C15 . 1.368(9) ?
C14 H14A . 0.9300 ?
C15 C16 . 1.392(8) ?
C15 H15A . 0.9300 ?
C16 H16A . 0.9300 ?
C17 O3 . 1.206(7) ?
C17 C18 . 1.467(8) ?
C18 C19 . 1.483(8) ?
C18 C20 . 1.492(9) ?
C18 H18A . 0.9800 ?
C19 C20 . 1.438(9) ?
C19 H19A . 0.9700 ?
C19 H19B . 0.9700 ?
C20 H20A . 0.9700 ?
C20 H20B . 0.9700 ?

loop_
_cod_related_entry_id
_cod_related_entry_database
_cod_related_entry_code
1 ChemSpider 5293653
